data_1520316
loop_
_publ_author_name
'Ro\&sbach, Jan'
'Harms, Klaus'
'Koert, Ulrich'

_publ_section_title
;
 \a-Crotyl-\a-difluoroboranyloxy-amides: Structure and Reactivity of
 Isolable Intermediates in Stereospecific \a-Ketol Rearrangements.
;
_journal_issue 12
_journal_name_full 'Organic letters'
_journal_page_first 3122
_journal_page_last 3125
_journal_paper_doi 10.1021/acs.orglett.5b01427
_journal_volume 17
_journal_year 2015
_chemical_formula_moiety 'C12 H18 B Br2 F2 N O4'
_chemical_formula_sum 'C12 H18 B Br2 F2 N O4'
_chemical_formula_weight 448.90
_chemical_name_common JR2136
_space_group_crystal_system monoclinic
_space_group_IT_number 14
_space_group_name_Hall '-P 2ybc'
_space_group_name_H-M_alt 'P 1 21/c 1'
_symmetry_space_group_name_Hall '-P 2ybc'
_symmetry_space_group_name_H-M 'P 1 21/c 1'
_atom_sites_solution_hydrogens geom
_atom_sites_solution_primary direct
_atom_sites_solution_secondary difmap
_audit_creation_method SHELXL-2014/7
_cell_angle_alpha 90
_cell_angle_beta 99.476(2)
_cell_angle_gamma 90
_cell_formula_units_Z 4
_cell_length_a 10.3517(6)
_cell_length_b 15.7916(11)
_cell_length_c 9.5485(6)
_cell_measurement_reflns_used 6866
_cell_measurement_temperature 100(2)
_cell_measurement_theta_max 25.2489
_cell_measurement_theta_min 2.5180
_cell_volume 1539.59(17)
_computing_cell_refinement 'BRUKER SAINT'
_computing_data_collection 'BRUKER APEX2 2014.9-0'
_computing_data_reduction 'SAINT V8.34A (Bruker AXS Inc., 2013)'
_computing_molecular_graphics 'DIAMOND (Crystal Impact)'
_computing_structure_refinement 'SHELXL-2014/7 (Sheldrick, 2014)'
_computing_structure_solution 'XT V2014/1 (Bruker AXS Inc., 2014)'
_diffrn_ambient_temperature 100(2)
_diffrn_detector_area_resol_mean 7.9
_diffrn_measured_fraction_theta_full 0.999
_diffrn_measured_fraction_theta_max 0.996
_diffrn_measurement_device_type 'Bruker D8 QUEST area detector'
_diffrn_measurement_method '\w and \f scans'
_diffrn_radiation_type MoK\a
_diffrn_radiation_wavelength 0.71073
_diffrn_reflns_av_R_equivalents 0.0355
_diffrn_reflns_av_unetI/netI 0.0288
_diffrn_reflns_laue_measured_fraction_full 0.999
_diffrn_reflns_laue_measured_fraction_max 0.996
_diffrn_reflns_limit_h_max 11
_diffrn_reflns_limit_h_min -12
_diffrn_reflns_limit_k_max 18
_diffrn_reflns_limit_k_min -18
_diffrn_reflns_limit_l_max 11
_diffrn_reflns_limit_l_min -11
_diffrn_reflns_number 12643
_diffrn_reflns_point_group_measured_fraction_full 0.999
_diffrn_reflns_point_group_measured_fraction_max 0.996
_diffrn_reflns_theta_full 25.242
_diffrn_reflns_theta_max 25.325
_diffrn_reflns_theta_min 2.375
_diffrn_source 'microfocus sealed X-ray tube'
_exptl_absorpt_coefficient_mu 5.302
_exptl_absorpt_correction_T_max 0.8620
_exptl_absorpt_correction_T_min 0.4809
_exptl_absorpt_correction_type multi-scan
_exptl_absorpt_process_details 'SADABS V2014/5 (Bruker AXS Inc.)'
_exptl_crystal_colour colourless
_exptl_crystal_density_diffrn 1.937
_exptl_crystal_density_method 'not measured'
_exptl_crystal_description plate
_exptl_crystal_F_000 888
_exptl_crystal_size_max 0.386
_exptl_crystal_size_mid 0.372
_exptl_crystal_size_min 0.080
_refine_diff_density_max 0.972
_refine_diff_density_min -0.350
_refine_diff_density_rms 0.106
_refine_ls_extinction_method none
_refine_ls_goodness_of_fit_ref 1.037
_refine_ls_hydrogen_treatment constr
_refine_ls_matrix_type full
_refine_ls_number_parameters 201
_refine_ls_number_reflns 2804
_refine_ls_number_restraints 0
_refine_ls_restrained_S_all 1.037
_refine_ls_R_factor_all 0.0353
_refine_ls_R_factor_gt 0.0288
_refine_ls_shift/su_max 0.001
_refine_ls_shift/su_mean 0.000
_refine_ls_structure_factor_coef Fsqd
_refine_ls_weighting_details 'w=1/[\s^2^(Fo^2^)+(0.0475P)^2^+1.1123P] where P=(Fo^2^+2Fc^2^)/3'
_refine_ls_weighting_scheme calc
_refine_ls_wR_factor_gt 0.0754
_refine_ls_wR_factor_ref 0.0794
_reflns_Friedel_coverage 0.000
_reflns_number_gt 2435
_reflns_number_total 2804
_reflns_threshold_expression 'I > 2\s(I)'
_cod_data_source_file ol5b01427_si_002.cif
_cod_data_source_block JR2136_0m
_cod_depositor_comments 'Adding full bibliography for 1520305--1520319.cif.'
_cod_database_code 1520316
_shelx_shelxl_version_number 2014/7
_shelx_space_group_comment
; 
The symmetry employed for this shelxl refinement is uniquely defined 
by the following loop, which should always be used as a source of 
symmetry information in preference to the above space-group names. 
They are only intended as comments. 
;
_exptl_absorpt_special_details 'Bruker SADABS'

loop_
_space_group_symop_operation_xyz
'x, y, z'
'-x, y+1/2, -z+1/2'
'-x, -y, -z'
'x, -y-1/2, z-1/2'

loop_
_atom_site_label
_atom_site_type_symbol
_atom_site_fract_x
_atom_site_fract_y
_atom_site_fract_z
_atom_site_U_iso_or_equiv
_atom_site_adp_type
_atom_site_occupancy
_atom_site_site_symmetry_order
_atom_site_calc_flag
_atom_site_refinement_flags_posn
_atom_site_refinement_flags_adp
C1 C 0.1708(3) 0.39678(19) 0.1964(3) 0.0225(7) Uani 1 1 d . .
H1A H 0.1008 0.4260 0.1331 0.034 Uiso 1 1 calc R U
H1B H 0.1323 0.3574 0.2574 0.034 Uiso 1 1 calc R U
H1C H 0.2253 0.3652 0.1397 0.034 Uiso 1 1 calc R U
C2 C 0.2529(3) 0.46012(18) 0.2862(3) 0.0178(6) Uani 1 1 d . .
C3 C 0.3008(3) 0.53882(17) 0.2074(3) 0.0159(6) Uani 1 1 d . .
C4 C 0.4383(3) 0.56502(18) 0.2829(3) 0.0169(6) Uani 1 1 d . .
H4 H 0.4320 0.5745 0.3851 0.020 Uiso 1 1 calc R U
C5 C 0.5009(3) 0.64484(18) 0.2307(3) 0.0211(6) Uani 1 1 d . .
H5 H 0.5844 0.6541 0.2980 0.025 Uiso 1 1 calc R U
C6 C 0.5371(3) 0.64236(19) 0.0851(3) 0.0230(7) Uani 1 1 d . .
H6A H 0.4572 0.6471 0.0126 0.028 Uiso 1 1 calc R U
H6B H 0.5802 0.5878 0.0707 0.028 Uiso 1 1 calc R U
C7 C 0.5337(3) 0.48980(19) 0.2773(3) 0.0221(7) Uani 1 1 d . .
H7A H 0.6231 0.5076 0.3163 0.033 Uiso 1 1 calc R U
H7B H 0.5301 0.4717 0.1786 0.033 Uiso 1 1 calc R U
H7C H 0.5082 0.4426 0.3335 0.033 Uiso 1 1 calc R U
C8 C 0.1845(3) 0.60113(17) 0.1954(3) 0.0157(6) Uani 1 1 d . .
C10 C 0.1927(3) 0.6392(2) 0.4479(3) 0.0200(6) Uani 1 1 d . .
H10A H 0.2268 0.6970 0.4705 0.024 Uiso 1 1 calc R U
H10B H 0.2669 0.5990 0.4666 0.024 Uiso 1 1 calc R U
C11 C 0.0922(3) 0.6176(2) 0.5392(3) 0.0242(7) Uani 1 1 d . .
H11A H 0.0652 0.5578 0.5225 0.029 Uiso 1 1 calc R U
H11B H 0.1321 0.6234 0.6403 0.029 Uiso 1 1 calc R U
C13 C -0.0805(3) 0.6606(2) 0.3660(3) 0.0234(7) Uani 1 1 d . .
H13A H -0.1601 0.6963 0.3476 0.028 Uiso 1 1 calc R U
H13B H -0.1074 0.6009 0.3483 0.028 Uiso 1 1 calc R U
C14 C 0.0119(3) 0.68586(19) 0.2655(3) 0.0206(6) Uani 1 1 d . .
H14A H -0.0307 0.6765 0.1660 0.025 Uiso 1 1 calc R U
H14B H 0.0342 0.7467 0.2775 0.025 Uiso 1 1 calc R U
N9 N 0.1312(2) 0.63450(15) 0.2969(2) 0.0157(5) Uani 1 1 d . .
O2 O 0.2801(2) 0.45508(13) 0.4134(2) 0.0278(5) Uani 1 1 d . .
O3 O 0.30578(19) 0.51923(12) 0.06473(19) 0.0176(4) Uani 1 1 d . .
O8 O 0.12976(19) 0.61047(12) 0.06569(19) 0.0166(4) Uani 1 1 d . .
O12 O -0.0198(2) 0.67019(14) 0.5109(2) 0.0254(5) Uani 1 1 d . .
B1 B 0.2023(3) 0.5595(2) -0.0332(3) 0.0173(7) Uani 1 1 d . .
F1 F 0.11809(16) 0.50306(10) -0.11035(16) 0.0229(4) Uani 1 1 d . .
F2 F 0.24826(16) 0.61569(11) -0.12418(16) 0.0211(4) Uani 1 1 d . .
Br1 Br 0.39255(3) 0.74571(2) 0.24548(3) 0.02016(11) Uani 1 1 d . .
Br2 Br 0.65670(3) 0.73649(2) 0.06381(3) 0.02474(12) Uani 1 1 d . .

loop_
_atom_site_aniso_label
_atom_site_aniso_U_11
_atom_site_aniso_U_22
_atom_site_aniso_U_33
_atom_site_aniso_U_23
_atom_site_aniso_U_13
_atom_site_aniso_U_12
C1 0.0277(17) 0.0205(16) 0.0187(15) 0.0029(12) 0.0019(13) -0.0048(13)
C2 0.0219(15) 0.0148(14) 0.0166(15) 0.0005(11) 0.0032(12) 0.0044(12)
C3 0.0212(15) 0.0147(14) 0.0116(13) 0.0004(11) 0.0023(11) 0.0017(11)
C4 0.0205(15) 0.0142(14) 0.0150(13) 0.0000(11) 0.0001(12) 0.0030(12)
C5 0.0197(15) 0.0166(15) 0.0262(16) -0.0020(12) 0.0015(13) 0.0040(12)
C6 0.0262(17) 0.0209(16) 0.0207(15) -0.0018(12) 0.0004(13) -0.0045(13)
C7 0.0227(16) 0.0215(16) 0.0201(15) 0.0023(12) -0.0025(12) 0.0029(12)
C8 0.0207(15) 0.0130(14) 0.0131(13) -0.0005(11) 0.0020(11) -0.0018(11)
C10 0.0263(16) 0.0239(16) 0.0085(13) -0.0036(11) -0.0005(12) 0.0008(13)
C11 0.0313(18) 0.0282(17) 0.0124(14) 0.0008(13) 0.0011(13) -0.0043(14)
C13 0.0270(17) 0.0288(17) 0.0147(14) -0.0019(12) 0.0045(13) 0.0000(13)
C14 0.0255(16) 0.0220(15) 0.0151(14) 0.0029(12) 0.0059(12) 0.0087(13)
N9 0.0202(13) 0.0162(12) 0.0106(11) 0.0007(9) 0.0020(9) 0.0017(10)
O2 0.0423(14) 0.0240(12) 0.0159(11) 0.0041(9) 0.0016(10) -0.0043(10)
O3 0.0237(11) 0.0194(10) 0.0095(9) -0.0015(8) 0.0021(8) 0.0049(9)
O8 0.0196(10) 0.0190(11) 0.0107(9) 0.0008(8) 0.0016(8) 0.0028(8)
O12 0.0268(12) 0.0359(13) 0.0144(10) -0.0027(9) 0.0060(9) 0.0007(10)
B1 0.0213(17) 0.0190(17) 0.0120(15) -0.0007(13) 0.0036(13) 0.0007(13)
F1 0.0273(10) 0.0235(10) 0.0169(8) -0.0057(7) 0.0008(7) -0.0032(7)
F2 0.0215(9) 0.0276(9) 0.0142(8) 0.0047(7) 0.0028(7) -0.0015(7)
Br1 0.02186(19) 0.01398(17) 0.02441(19) -0.00015(11) 0.00313(13) 0.00195(11)
Br2 0.0232(2) 0.0284(2) 0.02245(19) 0.00199(12) 0.00319(14) -0.00713(12)

loop_
_atom_type_symbol
_atom_type_description
_atom_type_scat_dispersion_real
_atom_type_scat_dispersion_imag
_atom_type_scat_source
C C 0.0033 0.0016 'International Tables Vol C Tables 4.2.6.8 and 6.1.1.4'
H H 0.0000 0.0000 'International Tables Vol C Tables 4.2.6.8 and 6.1.1.4'
N N 0.0061 0.0033 'International Tables Vol C Tables 4.2.6.8 and 6.1.1.4'
O O 0.0106 0.0060 'International Tables Vol C Tables 4.2.6.8 and 6.1.1.4'
B B 0.0013 0.0007 'International Tables Vol C Tables 4.2.6.8 and 6.1.1.4'
F F 0.0171 0.0103 'International Tables Vol C Tables 4.2.6.8 and 6.1.1.4'
Br Br -0.2901 2.4595 'International Tables Vol C Tables 4.2.6.8 and 6.1.1.4'

loop_
_geom_angle_atom_site_label_1
_geom_angle_atom_site_label_2
_geom_angle_atom_site_label_3
_geom_angle
C2 C1 H1A 109.5
C2 C1 H1B 109.5
H1A C1 H1B 109.5
C2 C1 H1C 109.5
H1A C1 H1C 109.5
H1B C1 H1C 109.5
O2 C2 C1 123.6(3)
O2 C2 C3 119.7(3)
C1 C2 C3 116.7(2)
O3 C3 C4 109.5(2)
O3 C3 C8 102.8(2)
C4 C3 C8 120.8(2)
O3 C3 C2 110.7(2)
C4 C3 C2 109.1(2)
C8 C3 C2 103.6(2)
C5 C4 C3 118.3(2)
C5 C4 C7 108.2(2)
C3 C4 C7 108.8(2)
C5 C4 H4 107.0
C3 C4 H4 107.0
C7 C4 H4 107.0
C6 C5 C4 117.6(2)
C6 C5 Br1 108.7(2)
C4 C5 Br1 111.42(19)
C6 C5 H5 106.1
C4 C5 H5 106.1
Br1 C5 H5 106.1
C5 C6 Br2 109.52(19)
C5 C6 H6A 109.8
Br2 C6 H6A 109.8
C5 C6 H6B 109.8
Br2 C6 H6B 109.8
H6A C6 H6B 108.2
C4 C7 H7A 109.5
C4 C7 H7B 109.5
H7A C7 H7B 109.5
C4 C7 H7C 109.5
H7A C7 H7C 109.5
H7B C7 H7C 109.5
O8 C8 N9 119.9(3)
O8 C8 C3 111.1(2)
N9 C8 C3 128.5(2)
N9 C10 C11 109.1(2)
N9 C10 H10A 109.9
C11 C10 H10A 109.9
N9 C10 H10B 109.9
C11 C10 H10B 109.9
H10A C10 H10B 108.3
O12 C11 C10 112.3(2)
O12 C11 H11A 109.2
C10 C11 H11A 109.2
O12 C11 H11B 109.2
C10 C11 H11B 109.2
H11A C11 H11B 107.9
O12 C13 C14 111.3(2)
O12 C13 H13A 109.4
C14 C13 H13A 109.4
O12 C13 H13B 109.4
C14 C13 H13B 109.4
H13A C13 H13B 108.0
N9 C14 C13 108.9(2)
N9 C14 H14A 109.9
C13 C14 H14A 109.9
N9 C14 H14B 109.9
C13 C14 H14B 109.9
H14A C14 H14B 108.3
C8 N9 C14 121.1(2)
C8 N9 C10 125.4(2)
C14 N9 C10 112.6(2)
C3 O3 B1 112.8(2)
C8 O8 B1 110.6(2)
C11 O12 C13 109.8(2)
F1 B1 F2 109.5(2)
F1 B1 O3 113.4(2)
F2 B1 O3 113.2(3)
F1 B1 O8 109.9(2)
F2 B1 O8 107.8(2)
O3 B1 O8 102.7(2)

loop_
_geom_bond_atom_site_label_1
_geom_bond_atom_site_label_2
_geom_bond_distance
C1 C2 1.490(4)
C1 H1A 0.9800
C1 H1B 0.9800
C1 H1C 0.9800
C2 O2 1.203(3)
C2 C3 1.575(4)
C3 O3 1.406(3)
C3 C4 1.542(4)
C3 C8 1.545(4)
C4 C5 1.537(4)
C4 C7 1.551(4)
C4 H4 1.0000
C5 C6 1.499(4)
C5 Br1 1.966(3)
C5 H5 1.0000
C6 Br2 1.966(3)
C6 H6A 0.9900
C6 H6B 0.9900
C7 H7A 0.9800
C7 H7B 0.9800
C7 H7C 0.9800
C8 O8 1.283(3)
C8 N9 1.303(4)
C10 N9 1.479(3)
C10 C11 1.502(4)
C10 H10A 0.9900
C10 H10B 0.9900
C11 O12 1.416(4)
C11 H11A 0.9900
C11 H11B 0.9900
C13 O12 1.430(3)
C13 C14 1.516(4)
C13 H13A 0.9900
C13 H13B 0.9900
C14 N9 1.467(4)
C14 H14A 0.9900
C14 H14B 0.9900
O3 B1 1.448(4)
O8 B1 1.528(4)
B1 F1 1.374(4)
B1 F2 1.380(4)

loop_
_geom_torsion_atom_site_label_1
_geom_torsion_atom_site_label_2
_geom_torsion_atom_site_label_3
_geom_torsion_atom_site_label_4
_geom_torsion
O2 C2 C3 O3 157.0(3)
C1 C2 C3 O3 -25.1(3)
O2 C2 C3 C4 36.4(4)
C1 C2 C3 C4 -145.7(3)
O2 C2 C3 C8 -93.4(3)
C1 C2 C3 C8 84.4(3)
O3 C3 C4 C5 63.0(3)
C8 C3 C4 C5 -55.9(4)
C2 C3 C4 C5 -175.6(2)
O3 C3 C4 C7 -60.9(3)
C8 C3 C4 C7 -179.8(2)
C2 C3 C4 C7 60.5(3)
C3 C4 C5 C6 -66.8(3)
C7 C4 C5 C6 57.3(3)
C3 C4 C5 Br1 59.6(3)
C7 C4 C5 Br1 -176.28(18)
C4 C5 C6 Br2 -164.4(2)
Br1 C5 C6 Br2 67.9(2)
O3 C3 C8 O8 3.1(3)
C4 C3 C8 O8 125.3(3)
C2 C3 C8 O8 -112.3(2)
O3 C3 C8 N9 174.7(3)
C4 C3 C8 N9 -63.1(4)
C2 C3 C8 N9 59.3(3)
N9 C10 C11 O12 -56.1(3)
O12 C13 C14 N9 57.2(3)
O8 C8 N9 C14 -2.5(4)
C3 C8 N9 C14 -173.5(3)
O8 C8 N9 C10 -170.8(3)
C3 C8 N9 C10 18.3(4)
C13 C14 N9 C8 136.4(3)
C13 C14 N9 C10 -54.0(3)
C11 C10 N9 C8 -137.6(3)
C11 C10 N9 C14 53.4(3)
C4 C3 O3 B1 -132.1(2)
C8 C3 O3 B1 -2.5(3)
C2 C3 O3 B1 107.6(3)
N9 C8 O8 B1 -174.8(2)
C3 C8 O8 B1 -2.4(3)
C10 C11 O12 C13 60.4(3)
C14 C13 O12 C11 -60.7(3)
C3 O3 B1 F1 -117.2(3)
C3 O3 B1 F2 117.2(3)
C3 O3 B1 O8 1.3(3)
C8 O8 B1 F1 121.8(2)
C8 O8 B1 F2 -118.9(2)
C8 O8 B1 O3 0.8(3)
